data_2002123
loop_
_publ_author_name
'Rohweder, U'
'Mueller-Buschbaum, Hk'

_publ_section_title
;
Geordnete und ungeordnete Metallverteilung in Mn Zn2 Ta2 O8 und Mn0.33
Zn0.67 Ta2 O6
;
_journal_name_full
;
Zeitschrift fuer Anorganische und Allgemeine Chemie
;
_journal_page_first 102
_journal_page_last 108
_journal_paper_doi 10.1002/zaac.19895720112
_journal_volume 572
_journal_year 1989
_chemical_formula_structural 'Mn Zn2 Ta2 O8'
_chemical_formula_sum 'Mn O8 Ta2 Zn2'
_chemical_name_systematic 'Manganese dizinc ditantalum oxide'
_space_group_IT_number 15
_symmetry_cell_setting monoclinic
_symmetry_Int_Tables_number 15
_symmetry_space_group_name_Hall '-C 2yc'
_symmetry_space_group_name_H-M 'C 1 2/c 1'
_cell_angle_alpha 90
_cell_angle_beta 90.31(2)
_cell_angle_gamma 90
_cell_formula_units_Z 4
_cell_length_a 19.286(5)
_cell_length_b 5.922(1)
_cell_length_c 5.228(1)
_cell_volume 597.1
_refine_ls_R_factor_all 0.042
_cod_database_code 2002123

loop_
_symmetry_equiv_pos_as_xyz
x,y,z
-x,y,1/2-z
-x,-y,-z
x,-y,1/2+z
1/2+x,1/2+y,z
1/2-x,1/2+y,1/2-z
1/2-x,1/2-y,-z
1/2+x,1/2-y,1/2+z

loop_
_atom_site_label
_atom_site_type_symbol
_atom_site_symmetry_multiplicity
_atom_site_Wyckoff_symbol
_atom_site_fract_x
_atom_site_fract_y
_atom_site_fract_z
_atom_site_occupancy
_atom_site_attached_hydrogens
_atom_site_calc_flag
Ta1 Ta5+ 8 f 0.1168 0.1597(1) 0.2374(1) 1. 0 d
Zn1 Zn2+ 8 f 0.2797(1) 0.1521(4) 0.2629(3) 1. 0 d
Mn1 Mn2+ 4 e 0. 0.6560(7) 0.25 1. 0 d
O1 O2- 8 f 0.193(1) 0.356(2) 0.369(2) 1. 0 d
O2 O2- 8 f 0.181(1) 0.102(2) 0.940(2) 1. 0 d
O3 O2- 8 f 0.060(1) 0.375(2) 0.094(2) 1. 0 d
O4 O2- 8 f 0.071(1) 0.111(2) 0.567(2) 1. 0 d

loop_
_atom_type_symbol
_atom_type_oxidation_number
Ta5+ 5.000
Zn2+ 2.000
Mn2+ 2.000
O2- -2.000
